data_7112882
loop_
_publ_author_name
'Braga, Dario'
'Grepioni, Fabrizia'
'Maini, Lucia'
'Prosperi, Susanna'
'Gobetto, Roberto'
'Chierotti, Michele R.'

_publ_section_title
;
 From unexpected reactions to a new family of ionic co-crystals: the case
 of barbituric acid with alkali bromides and caesium iodide.
;
_journal_issue 41
_journal_name_full 'Chemical communications (Cambridge, England)'
_journal_page_first 7715
_journal_page_last 7717
_journal_paper_doi 10.1039/c0cc02701d
_journal_volume 46
_journal_year 2010
_chemical_formula_sum 'C4 H4 Cs I N2 O3'
_chemical_formula_weight 387.90
_chemical_name_systematic
;
?
;
_space_group_IT_number 2
_symmetry_cell_setting triclinic
_symmetry_space_group_name_Hall '-P 1'
_symmetry_space_group_name_H-M 'P -1'
_atom_sites_solution_hydrogens geom
_atom_sites_solution_primary direct
_atom_sites_solution_secondary difmap
_audit_creation_method SHELXL-97
_cell_angle_alpha 110.800(5)
_cell_angle_beta 101.329(5)
_cell_angle_gamma 94.472(5)
_cell_formula_units_Z 2
_cell_length_a 7.302(5)
_cell_length_b 7.510(5)
_cell_length_c 9.400(5)
_cell_measurement_reflns_used 8723
_cell_measurement_temperature 293(2)
_cell_measurement_theta_max 29.1270
_cell_measurement_theta_min 2.3795
_cell_volume 466.3(5)
_computing_cell_refinement
;
CrysAlisPro, Oxford Diffraction Ltd.,
Version 1.171.33.34d (release 27-02-2009 CrysAlis171 .NET)
(compiled Feb 27 2009,15:38:38)
;
_computing_data_collection
;
CrysAlisPro, Oxford Diffraction Ltd.,
Version 1.171.33.34d (release 27-02-2009 CrysAlis171 .NET)
(compiled Feb 27 2009,15:38:38)
;
_computing_data_reduction
;
CrysAlisPro, Oxford Diffraction Ltd.,
Version 1.171.33.34d (release 27-02-2009 CrysAlis171 .NET)
(compiled Feb 27 2009,15:38:38)
;
_computing_structure_refinement 'SHELXL-97 (Sheldrick, 2008)'
_computing_structure_solution 'SHELXS-97 (Sheldrick, 2008)'
_diffrn_ambient_temperature 293(2)
_diffrn_detector_area_resol_mean 16.1340
_diffrn_measured_fraction_theta_full 1.000
_diffrn_measured_fraction_theta_max 0.922
_diffrn_measurement_device_type 'Goniometer KM4/Xcalibur, detector: Sapphire3'
_diffrn_measurement_method '\w scans'
_diffrn_radiation_monochromator graphite
_diffrn_radiation_source 'fine-focus sealed tube'
_diffrn_radiation_type MoK\a
_diffrn_radiation_wavelength 0.71073
_diffrn_reflns_av_R_equivalents 0.0277
_diffrn_reflns_av_sigmaI/netI 0.0198
_diffrn_reflns_limit_h_max 9
_diffrn_reflns_limit_h_min -9
_diffrn_reflns_limit_k_max 9
_diffrn_reflns_limit_k_min -10
_diffrn_reflns_limit_l_max 12
_diffrn_reflns_limit_l_min -12
_diffrn_reflns_number 14441
_diffrn_reflns_theta_full 25.00
_diffrn_reflns_theta_max 29.19
_diffrn_reflns_theta_min 2.39
_exptl_absorpt_coefficient_mu 7.246
_exptl_absorpt_correction_T_max 1.00000
_exptl_absorpt_correction_T_min 0.56685
_exptl_absorpt_correction_type multi-scan
_exptl_absorpt_process_details
;
CrysAlisPro, Oxford Diffraction Ltd.,
Version 1.171.33.34d (release 27-02-2009 CrysAlis171 .NET)
(compiled Feb 27 2009,15:38:38)
Empirical absorption correction using spherical harmonics,
implemented in SCALE3 ABSPACK scaling algorithm.
;
_exptl_crystal_colour colorless
_exptl_crystal_density_diffrn 2.763
_exptl_crystal_density_method 'not measured'
_exptl_crystal_description Prism
_exptl_crystal_F_000 348
_exptl_crystal_size_max 0.2
_exptl_crystal_size_mid 0.18
_exptl_crystal_size_min 0.16
_refine_diff_density_max 0.378
_refine_diff_density_min -0.694
_refine_diff_density_rms 0.112
_refine_ls_extinction_method none
_refine_ls_goodness_of_fit_ref 1.039
_refine_ls_hydrogen_treatment mixed
_refine_ls_matrix_type full
_refine_ls_number_parameters 108
_refine_ls_number_reflns 2323
_refine_ls_number_restraints 0
_refine_ls_restrained_S_all 1.039
_refine_ls_R_factor_all 0.0274
_refine_ls_R_factor_gt 0.0208
_refine_ls_shift/su_max 0.001
_refine_ls_shift/su_mean 0.000
_refine_ls_structure_factor_coef Fsqd
_refine_ls_weighting_details 'calc w=1/[\s^2^(Fo^2^)+(0.0196P)^2^+0.2469P] where P=(Fo^2^+2Fc^2^)/3'
_refine_ls_weighting_scheme calc
_refine_ls_wR_factor_gt 0.0420
_refine_ls_wR_factor_ref 0.0432
_reflns_number_gt 2002
_reflns_number_total 2323
_reflns_threshold_expression >2\s(I)
_cod_data_source_file c0cc02701d.txt
_cod_data_source_block acbarb_csi_c_raccolta
_cod_depositor_comments
;
The following automatic conversions were performed:

'_symmetry_cell_setting' value 'Triclinic' changed to 'triclinic'
according to
/usr/data/users/saulius/automatic-downloads/retrospective/RSC/lib/dictionaries/cif_core.dic
dictionary named 'cif_core.dic' version 2.4.2 from 2011-04-26.

Automatic conversion script
Id: cif_fix_values 2281 2013-09-26 08:29:07Z andrius 
;
_cod_original_sg_symbol_H-M P-1
_cod_database_code 7112882

loop_
_symmetry_equiv_pos_as_xyz
'x, y, z'
'-x, -y, -z'

loop_
_atom_site_label
_atom_site_type_symbol
_atom_site_fract_x
_atom_site_fract_y
_atom_site_fract_z
_atom_site_U_iso_or_equiv
_atom_site_adp_type
_atom_site_occupancy
_atom_site_symmetry_multiplicity
_atom_site_calc_flag
_atom_site_refinement_flags
Cs1 Cs 0.66913(3) 0.90397(3) 0.28415(2) 0.03685(7) Uani 1 1 d .
I1 I 0.64163(3) 0.33871(3) 0.15597(2) 0.03465(7) Uani 1 1 d .
O4 O 0.0771(3) 0.2044(3) -0.0455(2) 0.0351(5) Uani 1 1 d .
O6 O 0.3475(4) 0.7443(3) 0.4161(3) 0.0495(6) Uani 1 1 d .
N1 N 0.2286(4) 0.4618(4) 0.4229(3) 0.0401(7) Uani 1 1 d .
N3 N 0.1148(4) 0.1888(4) 0.1931(3) 0.0309(6) Uani 1 1 d .
O2 O 0.1164(4) 0.1753(3) 0.4294(3) 0.0578(8) Uani 1 1 d .
C4 C 0.1214(4) 0.2883(4) 0.0972(3) 0.0276(6) Uani 1 1 d .
C6 C 0.2614(5) 0.5806(4) 0.3451(3) 0.0330(7) Uani 1 1 d .
C5 C 0.1769(4) 0.5008(4) 0.1741(3) 0.0291(6) Uani 1 1 d .
H5A H 0.0655 0.5591 0.1549 0.035 Uiso 1 1 calc R
H5B H 0.2668 0.5406 0.1234 0.035 Uiso 1 1 calc R
C2 C 0.1506(5) 0.2688(4) 0.3540(3) 0.0349(7) Uani 1 1 d .
H100 H 0.245(5) 0.505(5) 0.515(4) 0.035(9) Uiso 1 1 d .
H300 H 0.072(4) 0.077(4) 0.150(3) 0.023(8) Uiso 1 1 d .

loop_
_atom_site_aniso_label
_atom_site_aniso_U_11
_atom_site_aniso_U_22
_atom_site_aniso_U_33
_atom_site_aniso_U_23
_atom_site_aniso_U_13
_atom_site_aniso_U_12
Cs1 0.05221(14) 0.02944(10) 0.02896(11) 0.01037(8) 0.01282(9) 0.00249(9)
I1 0.03824(13) 0.03597(12) 0.02939(11) 0.01329(9) 0.00557(8) 0.00603(9)
O4 0.0451(13) 0.0334(11) 0.0219(10) 0.0068(9) 0.0063(9) -0.0007(9)
O6 0.0691(18) 0.0296(12) 0.0369(13) 0.0002(10) 0.0158(12) -0.0140(11)
N1 0.058(2) 0.0340(14) 0.0198(13) 0.0054(11) 0.0047(12) -0.0065(13)
N3 0.0407(16) 0.0225(12) 0.0252(13) 0.0093(10) 0.0010(11) -0.0024(11)
O2 0.087(2) 0.0484(14) 0.0346(13) 0.0247(11) -0.0006(13) -0.0150(14)
C4 0.0266(16) 0.0272(14) 0.0270(15) 0.0080(12) 0.0069(12) 0.0033(12)
C6 0.0374(18) 0.0279(15) 0.0324(16) 0.0085(13) 0.0123(13) 0.0018(13)
C5 0.0350(17) 0.0251(14) 0.0271(15) 0.0101(12) 0.0074(12) 0.0033(12)
C2 0.0414(19) 0.0327(16) 0.0276(15) 0.0130(13) 0.0011(13) -0.0016(14)

loop_
_atom_type_symbol
_atom_type_description
_atom_type_scat_dispersion_real
_atom_type_scat_dispersion_imag
_atom_type_scat_source
C C 0.0033 0.0016 'International Tables Vol C Tables 4.2.6.8 and 6.1.1.4'
H H 0.0000 0.0000 'International Tables Vol C Tables 4.2.6.8 and 6.1.1.4'
N N 0.0061 0.0033 'International Tables Vol C Tables 4.2.6.8 and 6.1.1.4'
O O 0.0106 0.0060 'International Tables Vol C Tables 4.2.6.8 and 6.1.1.4'
I I -0.4742 1.8119 'International Tables Vol C Tables 4.2.6.8 and 6.1.1.4'
Cs Cs -0.3680 2.1192 'International Tables Vol C Tables 4.2.6.8 and 6.1.1.4'

loop_
_geom_angle_atom_site_label_1
_geom_angle_atom_site_label_2
_geom_angle_atom_site_label_3
_geom_angle
_geom_angle_site_symmetry_1
_geom_angle_site_symmetry_3
O4 Cs1 O2 104.68(8) 2_665 2_666
O4 Cs1 O6 137.91(6) 2_665 2_676
O2 Cs1 O6 73.55(8) 2_666 2_676
O4 Cs1 O6 145.48(6) 2_665 .
O2 Cs1 O6 74.38(8) 2_666 .
O6 Cs1 O6 75.87(7) 2_676 .
O4 Cs1 O2 66.99(7) 2_665 1_665
O2 Cs1 O2 70.01(7) 2_666 1_665
O6 Cs1 O2 73.44(7) 2_676 1_665
O6 Cs1 O2 138.07(6) . 1_665
O4 Cs1 I1 81.44(5) 2_665 1_565
O2 Cs1 I1 137.06(4) 2_666 1_565
O6 Cs1 I1 74.34(6) 2_676 1_565
O6 Cs1 I1 123.41(5) . 1_565
O2 Cs1 I1 74.05(5) 1_665 1_565
O4 Cs1 I1 75.88(4) 2_665 .
O2 Cs1 I1 72.23(5) 2_666 .
O6 Cs1 I1 137.35(5) 2_676 .
O6 Cs1 I1 71.02(5) . .
O2 Cs1 I1 116.44(5) 1_665 .
I1 Cs1 I1 147.47(3) 1_565 .
O4 Cs1 I1 68.56(6) 2_665 2_665
O2 Cs1 I1 144.89(5) 2_666 2_665
O6 Cs1 I1 135.28(6) 2_676 2_665
O6 Cs1 I1 92.15(6) . 2_665
O2 Cs1 I1 129.78(4) 1_665 2_665
I1 Cs1 I1 77.43(3) 1_565 2_665
I1 Cs1 I1 72.738(12) . 2_665
O4 Cs1 Cs1 173.36(4) 2_665 2_676
O2 Cs1 Cs1 69.50(7) 2_666 2_676
O6 Cs1 Cs1 38.41(5) 2_676 2_676
O6 Cs1 Cs1 37.46(4) . 2_676
O2 Cs1 Cs1 107.33(6) 1_665 2_676
I1 Cs1 Cs1 100.57(3) 1_565 2_676
I1 Cs1 Cs1 104.649(9) . 2_676
I1 Cs1 Cs1 118.01(5) 2_665 2_676
O4 Cs1 Cs1 84.02(6) 2_665 2_776
O2 Cs1 Cs1 37.08(5) 2_666 2_776
O6 Cs1 Cs1 69.72(6) 2_676 2_776
O6 Cs1 Cs1 108.75(7) . 2_776
O2 Cs1 Cs1 32.93(4) 1_665 2_776
I1 Cs1 Cs1 104.31(2) 1_565 2_776
I1 Cs1 Cs1 96.264(10) . 2_776
I1 Cs1 Cs1 152.096(9) 2_665 2_776
Cs1 Cs1 Cs1 89.35(5) 2_676 2_776
Cs1 I1 Cs1 147.47(3) 1_545 .
Cs1 I1 Cs1 102.57(3) 1_545 2_665
Cs1 I1 Cs1 107.262(12) . 2_665
C4 O4 Cs1 130.0(2) . 2_665
C6 O6 Cs1 136.0(2) . 2_676
C6 O6 Cs1 119.8(2) . .
Cs1 O6 Cs1 104.13(7) 2_676 .
C6 N1 C2 125.9(3) . .
C4 N3 C2 125.7(3) . .
C2 O2 Cs1 137.0(2) . 2_666
C2 O2 Cs1 112.9(2) . 1_445
Cs1 O2 Cs1 109.99(7) 2_666 1_445
O4 C4 N3 120.7(3) . .
O4 C4 C5 122.4(3) . .
N3 C4 C5 116.9(2) . .
O6 C6 N1 120.9(3) . .
O6 C6 C5 123.2(3) . .
N1 C6 C5 115.8(3) . .
C4 C5 C6 116.9(2) . .
O2 C2 N1 122.5(3) . .
O2 C2 N3 121.8(3) . .
N1 C2 N3 115.7(3) . .

loop_
_geom_bond_atom_site_label_1
_geom_bond_atom_site_label_2
_geom_bond_distance
_geom_bond_site_symmetry_2
Cs1 O4 3.115(3) 2_665
Cs1 O2 3.112(3) 2_666
Cs1 O6 3.135(3) 2_676
Cs1 O6 3.202(3) .
Cs1 O2 3.452(3) 1_665
Cs1 I1 3.867(2) 1_565
Cs1 I1 3.956(3) .
Cs1 I1 3.9873(18) 2_665
Cs1 Cs1 4.999(2) 2_676
Cs1 Cs1 5.380(3) 2_776
I1 Cs1 3.867(2) 1_545
I1 Cs1 3.9873(18) 2_665
O4 C4 1.223(3) .
O4 Cs1 3.115(3) 2_665
O6 C6 1.218(4) .
O6 Cs1 3.135(3) 2_676
N1 C6 1.374(4) .
N1 C2 1.380(4) .
N3 C4 1.365(4) .
N3 C2 1.376(4) .
O2 C2 1.206(4) .
O2 Cs1 3.112(3) 2_666
O2 Cs1 3.452(3) 1_445
C4 C5 1.483(4) .
C6 C5 1.481(4) .
